data_7233992
loop_
_publ_author_name
'Richter, Janine'
'Ruck, Michael'

_publ_section_title
;
 Dissolution of metal oxides in task-specific ionic liquid
;
_journal_issue 51
_journal_name_full 'RSC Advances'
_journal_page_first 29699
_journal_paper_doi 10.1039/C9RA06423K
_journal_volume 9
_journal_year 2019
_chemical_formula_moiety 'C24 H44 Cu2 F12 N6 O16 S4, 2(C2 F6 N O4 S2)'
_chemical_formula_sum 'C28 H44 Cu2 F24 N8 O24 S8'
_chemical_formula_weight 1716.27
_chemical_name_systematic
'Tetrakis(betaine)bis(bis(trifluoromethane)sulfonimide)dicuprate(II) bis(trifluoromethane)sulfonimide'
_space_group_crystal_system monoclinic
_space_group_IT_number 14
_space_group_name_Hall '-P 2yn'
_space_group_name_H-M_alt 'P 1 21/n 1'
_symmetry_space_group_name_Hall '-P 2yn'
_symmetry_space_group_name_H-M 'P 1 21/n 1'
_atom_sites_solution_hydrogens geom
_atom_sites_solution_primary dual
_audit_creation_date 2019-03-08
_audit_creation_method
;
Olex2 1.2
(compiled 2018.05.29 svn.r3508 for OlexSys, GUI svn.r5506)
;
_audit_update_record
;
2019-08-16 deposited with the CCDC.    2019-09-09 downloaded from the CCDC.
;
_cell_angle_alpha 90
_cell_angle_beta 95.182(3)
_cell_angle_gamma 90
_cell_formula_units_Z 2
_cell_length_a 14.4550(4)
_cell_length_b 14.4844(6)
_cell_length_c 14.9892(4)
_cell_measurement_reflns_used 6452
_cell_measurement_temperature 100
_cell_measurement_theta_max 73.4440
_cell_measurement_theta_min 4.0540
_cell_volume 3125.49(18)
_computing_cell_refinement 'CrysAlisPro 1.171.39.15e (Rigaku OD, 2015)'
_computing_data_collection 'CrysAlisPro 1.171.39.15e (Rigaku OD, 2015)'
_computing_data_reduction 'CrysAlisPro 1.171.39.15e (Rigaku OD, 2015)'
_computing_molecular_graphics 'Olex2 (Dolomanov et al., 2009)'
_computing_publication_material 'Olex2 (Dolomanov et al., 2009)'
_computing_structure_refinement 'ShelXL (Sheldrick, 2015)'
_computing_structure_solution 'ShelXT (Sheldrick, 2015)'
_diffrn_ambient_environment N~2~
_diffrn_ambient_temperature 100
_diffrn_detector 'CCD plate'
_diffrn_detector_area_resol_mean 5.2850
_diffrn_detector_type AtlasS2
_diffrn_measured_fraction_theta_full 1.000
_diffrn_measured_fraction_theta_max 0.989
_diffrn_measurement_details
;
List of Runs (angles in degrees, time in seconds):

  # Type    Start    End  Width  t~exp~   \w     \q     \k     \f   Frames
#--------------------------------------------------------------------------
  1  \w   -106.00 -66.00   1.00   21.16    --  -41.18 -57.00   0.00   40
  2  \w    -68.00  32.00   1.00   21.16    --  -41.18  57.00 150.00  100
  3  \w    -43.00 -16.00   1.00   21.16    --  -41.18 -57.00   0.00   27
  4  \w     88.00 115.00   1.00   21.16    --   41.18  38.00  30.00   27
  5  \w     17.00  65.00   1.00   21.16    --   41.18 -99.00-150.00   48
  6  \w    148.00 173.00   1.00   52.83    --  112.00 111.00  60.00   25
  7  \w     36.00 107.00   1.00   52.83    --  112.00-111.00  60.00   71
  8  \w     71.00 110.00   1.00   52.83    --  112.00 -61.00  60.00   39
  9  \w     65.00  92.00   1.00   52.83    --  112.00 -61.00 120.00   27
 10  \w     76.00 113.00   1.00   52.83    --  112.00-111.00  90.00   37
 11  \w    110.00 141.00   1.00   52.83    --  112.00 -61.00 120.00   31
 12  \w    100.00 147.00   1.00   52.83    --  112.00 111.00 177.00   47
 13  \w    148.00 174.00   1.00   52.83    --  112.00  77.00  90.00   26
 14  \w     38.00  70.00   1.00   52.83    --  112.00-111.00 150.00   32
 15  \w     44.00  70.00   1.00   52.83    --  112.00 -94.00 -30.00   26
 16  \w     37.00  73.00   1.00   52.83    --  112.00-111.00  90.00   36
 17  \w    132.00 162.00   1.00   52.83    --  112.00  45.00-180.00   30
 18  \w     81.00 106.00   1.00   52.83    --  112.00 -94.00 120.00   25
 19  \w     94.00 143.00   1.00   52.83    --  112.00  45.00   0.00   49
 20  \w     77.00 110.00   1.00   52.83    --  112.00 -77.00  60.00   33
 21  \w     71.00 137.00   1.00   52.83    --  112.00 -45.00  60.00   66
 22  \w     43.00  68.00   1.00   52.83    --  112.00 -30.00-180.00   25
 23  \w     87.00 177.00   1.00   52.83    --  112.00  45.00 120.00   90
 24  \w     44.00 113.00   1.00   52.83    --  112.00-111.00-120.00   69
 25  \w     37.00  62.00   1.00   52.83    --  112.00 -30.00-120.00   25
 26  \w     84.00 109.00   1.00   52.83    --  112.00  77.00  90.00   25
 27  \w     87.00 112.00   1.00   52.83    --  112.00-111.00 150.00   25
 28  \w     35.00  62.00   1.00   52.83    --  112.00 -15.00  30.00   27
 29  \w    122.00 147.00   1.00   52.83    --  112.00 -15.00  30.00   25
 30  \w    120.00 145.00   1.00   52.83    --  112.00  77.00 120.00   25
 31  \w     84.00 174.00   1.00   52.83    --  112.00  30.00-150.00   90
 32  \w    144.00 170.00   1.00   52.83    --  112.00  61.00  60.00   26
;
_diffrn_measurement_device 'four-circle diffractometer'
_diffrn_measurement_device_type 'SuperNova, Dual, Cu at home/near, AtlasS2'
_diffrn_measurement_method '\w scans'
_diffrn_orient_matrix_type 'CrysAlisPro convention (1999,Acta A55,543-557)'
_diffrn_orient_matrix_UB_11 0.0677164000
_diffrn_orient_matrix_UB_12 0.0673927000
_diffrn_orient_matrix_UB_13 0.0518456000
_diffrn_orient_matrix_UB_21 0.0693947000
_diffrn_orient_matrix_UB_22 -0.0794452000
_diffrn_orient_matrix_UB_23 0.0203901000
_diffrn_orient_matrix_UB_31 0.0451869000
_diffrn_orient_matrix_UB_32 0.0217834000
_diffrn_orient_matrix_UB_33 -0.0868411000
_diffrn_radiation_monochromator mirror
_diffrn_radiation_probe x-ray
_diffrn_radiation_type CuK\a
_diffrn_radiation_wavelength 1.54184
_diffrn_reflns_av_R_equivalents 0.0741
_diffrn_reflns_av_unetI/netI 0.0598
_diffrn_reflns_Laue_measured_fraction_full 1.000
_diffrn_reflns_Laue_measured_fraction_max 0.989
_diffrn_reflns_limit_h_max 18
_diffrn_reflns_limit_h_min -16
_diffrn_reflns_limit_k_max 18
_diffrn_reflns_limit_k_min -17
_diffrn_reflns_limit_l_max 15
_diffrn_reflns_limit_l_min -18
_diffrn_reflns_number 24246
_diffrn_reflns_point_group_measured_fraction_full 1.000
_diffrn_reflns_point_group_measured_fraction_max 0.989
_diffrn_reflns_theta_full 67.684
_diffrn_reflns_theta_max 77.029
_diffrn_reflns_theta_min 4.069
_diffrn_source 'micro-focus sealed X-ray tube'
_diffrn_source_type 'SuperNova (Cu) X-ray Source'
_exptl_absorpt_coefficient_mu 4.727
_exptl_absorpt_correction_T_max 1.00000
_exptl_absorpt_correction_T_min 0.47626
_exptl_absorpt_correction_type multi-scan
_exptl_absorpt_process_details
;
CrysAlisPro 1.171.39.15e (Rigaku Oxford Diffraction, 2015)
Empirical absorption correction using spherical harmonics,
 implemented in SCALE3 ABSPACK scaling algorithm.
;
_exptl_crystal_colour 'clear light blue'
_exptl_crystal_colour_lustre clear
_exptl_crystal_colour_modifier light
_exptl_crystal_colour_primary blue
_exptl_crystal_density_diffrn 1.824
_exptl_crystal_description block
_exptl_crystal_F_000 1724
_exptl_crystal_recrystallization_method 'Crystal obtained from the IL without any recrystalisation or washing.'
_exptl_crystal_size_max 0.2
_exptl_crystal_size_mid 0.2
_exptl_crystal_size_min 0.2
_refine_diff_density_max 0.603
_refine_diff_density_min -0.868
_refine_diff_density_rms 0.097
_refine_ls_extinction_method none
_refine_ls_goodness_of_fit_ref 1.016
_refine_ls_hydrogen_treatment constr
_refine_ls_matrix_type full
_refine_ls_number_parameters 430
_refine_ls_number_reflns 6538
_refine_ls_number_restraints 0
_refine_ls_restrained_S_all 1.016
_refine_ls_R_factor_all 0.0661
_refine_ls_R_factor_gt 0.0491
_refine_ls_shift/su_max 0.001
_refine_ls_shift/su_mean 0.000
_refine_ls_structure_factor_coef Fsqd
_refine_ls_weighting_details 'w=1/[\s^2^(Fo^2^)+(0.0603P)^2^+2.4034P] where P=(Fo^2^+2Fc^2^)/3'
_refine_ls_weighting_scheme calc
_refine_ls_wR_factor_gt 0.1166
_refine_ls_wR_factor_ref 0.1289
_reflns_Friedel_coverage 0.000
_reflns_number_gt 5133
_reflns_number_total 6538
_reflns_threshold_expression 'I > 2\s(I)'
_cod_data_source_file c9ra06423k2.cif
_cod_data_source_block jr-cuo
_cod_database_code 7233992
_shelx_shelxl_version_number 2014/7
_chemical_oxdiff_formula 'C11 H10 N O'
_shelx_space_group_comment
;
The symmetry employed for this shelxl refinement is uniquely defined
by the following loop, which should always be used as a source of
symmetry information in preference to the above space-group names.
They are only intended as comments.
;
_shelx_estimated_absorpt_t_max 0.452
_shelx_estimated_absorpt_t_min 0.452
_reflns_odcompleteness_completeness 100.00
_reflns_odcompleteness_iscentric 1
_reflns_odcompleteness_theta 74.33
_olex2_refinement_description
;
1. Fixed Uiso
 At 1.2 times of:
  All C(H,H) groups
 At 1.5 times of:
  All C(H,H,H) groups
2.a Secondary CH2 refined with riding coordinates:
 C2(H2A,H2B), C7(H7A,H7B)
2.b Idealised Me refined as rotating group:
 C3(H3A,H3B,H3C), C4(H4A,H4B,H4C), C5(H5A,H5B,H5C), C8(H8A,H8B,H8C), C9(H9A,
 H9B,H9C), C10(H10A,H10B,H10C)
;
_ins_header
;
TITL JR-CuO in P2(1)/n 
REM P2(1)/n (#14 in standard setting)
CELL 1.54184  14.454994  14.484391  14.989207  90.0000  95.1819  90.0000
ZERR   14.00   0.000450   0.000556   0.000450   0.0000   0.0029   0.0000
LATT  1
SYMM -x+1/2, y+1/2,-z+1/2 
SFAC C H N O
UNIT 154.00 140.00 14.00 14.00
TREF
HKLF 4
END
;
_olex2_date_sample_data_collection 2018-10-21
_olex2_submission_original_sample_id '[Cu2(bet)4(NTf2)2][NTf2]2'
_olex2_submission_special_instructions 'No special instructions were received'
_oxdiff_exptl_absorpt_empirical_details
;
Empirical correction (ABSPACK) includes:
- Absorption correction using spherical harmonics
- Frame scaling
;
_oxdiff_exptl_absorpt_empirical_full_max 2.516
_oxdiff_exptl_absorpt_empirical_full_min 0.469

loop_
_space_group_symop_operation_xyz
'x, y, z'
'-x+1/2, y+1/2, -z+1/2'
'-x, -y, -z'
'x-1/2, -y-1/2, z-1/2'

loop_
_atom_site_label
_atom_site_type_symbol
_atom_site_fract_x
_atom_site_fract_y
_atom_site_fract_z
_atom_site_U_iso_or_equiv
_atom_site_adp_type
_atom_site_occupancy
_atom_site_site_symmetry_order
_atom_site_calc_flag
_atom_site_refinement_flags_posn
Cu1 Cu 0.54530(3) 0.49542(3) 0.57993(3) 0.01598(12) Uani 1 1 d .
S1 S 0.70154(5) 0.46903(6) 0.76872(5) 0.02267(17) Uani 1 1 d .
S2 S 0.88314(5) 0.41812(7) 0.74706(5) 0.02683(19) Uani 1 1 d .
F1 F 0.59181(19) 0.3963(3) 0.87826(17) 0.0577(9) Uani 1 1 d .
F2 F 0.6311(2) 0.3032(2) 0.7766(2) 0.0529(7) Uani 1 1 d .
F3 F 0.7298(2) 0.3370(2) 0.88741(19) 0.0571(8) Uani 1 1 d .
F4 F 0.84599(17) 0.24060(19) 0.75206(18) 0.0417(6) Uani 1 1 d .
F5 F 0.88748(16) 0.2884(2) 0.62539(15) 0.0409(6) Uani 1 1 d .
F6 F 0.98962(15) 0.27464(18) 0.73934(15) 0.0352(5) Uani 1 1 d .
O1 O 0.51392(18) 0.62630(18) 0.58651(16) 0.0275(5) Uani 1 1 d .
O2 O 0.43629(17) 0.63488(17) 0.45034(15) 0.0247(5) Uani 1 1 d .
O3 O 0.42608(16) 0.4617(2) 0.62119(15) 0.0259(5) Uani 1 1 d .
O4 O 0.34764(16) 0.4717(2) 0.48512(16) 0.0268(5) Uani 1 1 d .
O5 O 0.62102(17) 0.4921(2) 0.71073(15) 0.0289(6) Uani 1 1 d .
O6 O 0.73420(19) 0.5346(2) 0.83509(19) 0.0364(6) Uani 1 1 d .
O7 O 0.94016(18) 0.4716(2) 0.6931(2) 0.0372(6) Uani 1 1 d .
O8 O 0.90408(17) 0.4204(2) 0.84254(17) 0.0323(6) Uani 1 1 d .
N1 N 0.39590(18) 0.82560(19) 0.47612(17) 0.0188(5) Uani 1 1 d .
N2 N 0.18245(18) 0.4084(2) 0.55279(18) 0.0231(6) Uani 1 1 d .
N3 N 0.7770(2) 0.4279(3) 0.71139(19) 0.0296(7) Uani 1 1 d .
C1 C 0.4672(2) 0.6678(2) 0.5243(2) 0.0192(6) Uani 1 1 d .
C2 C 0.4492(2) 0.7677(2) 0.5467(2) 0.0212(6) Uani 1 1 d .
H2A H 0.4151 0.7689 0.6011 0.025 Uiso 1 1 calc R
H2B H 0.5100 0.7978 0.5623 0.025 Uiso 1 1 calc R
C3 C 0.4490(3) 0.8369(3) 0.3954(2) 0.0281(7) Uani 1 1 d .
H3A H 0.4151 0.8787 0.3526 0.042 Uiso 1 1 calc GR
H3B H 0.4560 0.7766 0.3671 0.042 Uiso 1 1 calc GR
H3C H 0.5105 0.8626 0.4136 0.042 Uiso 1 1 calc GR
C4 C 0.3842(2) 0.9192(2) 0.5174(2) 0.0234(6) Uani 1 1 d .
H4A H 0.3453 0.9136 0.5674 0.035 Uiso 1 1 calc GR
H4B H 0.3544 0.9611 0.4722 0.035 Uiso 1 1 calc GR
H4C H 0.4452 0.9437 0.5394 0.035 Uiso 1 1 calc GR
C5 C 0.3012(2) 0.7859(3) 0.4497(2) 0.0240(7) Uani 1 1 d .
H5A H 0.2685 0.7762 0.5034 0.036 Uiso 1 1 calc GR
H5B H 0.3077 0.7268 0.4191 0.036 Uiso 1 1 calc GR
H5C H 0.2657 0.8288 0.4093 0.036 Uiso 1 1 calc GR
C6 C 0.3541(2) 0.4557(2) 0.5682(2) 0.0190(6) Uani 1 1 d .
C7 C 0.2698(2) 0.4261(2) 0.6128(2) 0.0208(6) Uani 1 1 d .
H7A H 0.2563 0.4743 0.6566 0.025 Uiso 1 1 calc R
H7B H 0.2857 0.3689 0.6470 0.025 Uiso 1 1 calc R
C8 C 0.1106(2) 0.3766(3) 0.6130(2) 0.0320(8) Uani 1 1 d .
H8A H 0.1314 0.3190 0.6427 0.048 Uiso 1 1 calc GR
H8B H 0.0515 0.3661 0.5771 0.048 Uiso 1 1 calc GR
H8C H 0.1024 0.4240 0.6582 0.048 Uiso 1 1 calc GR
C9 C 0.1471(2) 0.4949(3) 0.5068(3) 0.0322(8) Uani 1 1 d .
H9A H 0.1367 0.5420 0.5517 0.048 Uiso 1 1 calc GR
H9B H 0.0885 0.4818 0.4709 0.048 Uiso 1 1 calc GR
H9C H 0.1929 0.5175 0.4676 0.048 Uiso 1 1 calc GR
C10 C 0.1962(3) 0.3342(3) 0.4859(3) 0.0342(8) Uani 1 1 d .
H10A H 0.2383 0.3564 0.4429 0.051 Uiso 1 1 calc GR
H10B H 0.1362 0.3180 0.4541 0.051 Uiso 1 1 calc GR
H10C H 0.2232 0.2796 0.5169 0.051 Uiso 1 1 calc GR
C11 C 0.6618(3) 0.3713(4) 0.8326(3) 0.0399(10) Uani 1 1 d .
C12 C 0.9018(2) 0.2979(3) 0.7141(2) 0.0299(8) Uani 1 1 d .
S3 S 0.23068(6) 0.72146(6) 0.69581(5) 0.02509(18) Uani 1 1 d .
S4 S 0.21905(6) 0.60325(6) 0.84218(6) 0.02698(18) Uani 1 1 d .
F7 F 0.08215(18) 0.8204(2) 0.71356(19) 0.0478(6) Uani 1 1 d .
F8 F 0.0966(2) 0.7728(2) 0.57909(17) 0.0511(7) Uani 1 1 d .
F9 F 0.05413(18) 0.6776(2) 0.6784(2) 0.0519(7) Uani 1 1 d .
F10 F 0.38672(18) 0.62875(19) 0.92030(17) 0.0423(6) Uani 1 1 d .
F11 F 0.38162(19) 0.5521(2) 0.79724(18) 0.0505(7) Uani 1 1 d .
F12 F 0.3388(2) 0.4873(2) 0.9168(2) 0.0527(7) Uani 1 1 d .
O9 O 0.2504(2) 0.6454(2) 0.63923(17) 0.0325(6) Uani 1 1 d .
O10 O 0.27772(19) 0.8072(2) 0.68453(17) 0.0323(6) Uani 1 1 d .
O11 O 0.1782(2) 0.5333(2) 0.78302(19) 0.0346(6) Uani 1 1 d .
O12 O 0.1831(2) 0.6172(2) 0.92703(18) 0.0353(6) Uani 1 1 d .
N4 N 0.2330(2) 0.7019(2) 0.7993(2) 0.0274(6) Uani 1 1 d .
C13 C 0.1082(3) 0.7490(3) 0.6655(3) 0.0374(9) Uani 1 1 d .
C14 C 0.3390(3) 0.5654(3) 0.8697(3) 0.0358(8) Uani 1 1 d .

loop_
_atom_site_aniso_label
_atom_site_aniso_U_11
_atom_site_aniso_U_22
_atom_site_aniso_U_33
_atom_site_aniso_U_23
_atom_site_aniso_U_13
_atom_site_aniso_U_12
Cu1 0.0150(2) 0.0157(2) 0.0167(2) 0.00025(16) -0.00171(14) 0.00058(16)
S1 0.0205(3) 0.0276(4) 0.0186(3) -0.0002(3) -0.0051(3) -0.0006(3)
S2 0.0189(3) 0.0348(5) 0.0256(4) 0.0006(3) -0.0045(3) 0.0001(3)
F1 0.0415(14) 0.097(3) 0.0365(13) 0.0056(14) 0.0131(11) -0.0150(15)
F2 0.0511(15) 0.0460(17) 0.0610(17) 0.0025(13) 0.0008(13) -0.0186(13)
F3 0.0509(15) 0.070(2) 0.0479(15) 0.0342(15) -0.0097(12) -0.0118(15)
F4 0.0368(12) 0.0365(14) 0.0527(14) -0.0021(11) 0.0079(10) -0.0040(10)
F5 0.0319(11) 0.0586(17) 0.0309(11) -0.0112(11) -0.0050(9) 0.0019(11)
F6 0.0253(10) 0.0434(14) 0.0358(11) -0.0019(10) -0.0032(8) 0.0052(9)
O1 0.0329(12) 0.0201(12) 0.0271(11) -0.0024(10) -0.0115(9) 0.0048(10)
O2 0.0304(12) 0.0208(12) 0.0213(11) -0.0014(9) -0.0071(9) 0.0048(10)
O3 0.0184(10) 0.0391(15) 0.0200(10) 0.0011(10) -0.0003(8) -0.0013(10)
O4 0.0194(10) 0.0394(15) 0.0211(11) 0.0057(10) -0.0010(8) -0.0024(10)
O5 0.0221(11) 0.0446(16) 0.0185(10) -0.0013(10) -0.0067(8) 0.0056(11)
O6 0.0328(13) 0.0380(16) 0.0359(14) -0.0126(12) -0.0100(11) 0.0010(12)
O7 0.0247(12) 0.0447(17) 0.0415(14) 0.0077(13) -0.0012(10) -0.0047(12)
O8 0.0265(12) 0.0396(16) 0.0286(12) -0.0059(11) -0.0100(9) 0.0035(11)
N1 0.0185(11) 0.0153(13) 0.0222(12) 0.0001(10) -0.0005(9) 0.0024(10)
N2 0.0164(11) 0.0289(16) 0.0239(13) 0.0006(11) 0.0020(10) -0.0006(11)
N3 0.0218(13) 0.0411(19) 0.0250(14) -0.0030(13) -0.0031(10) 0.0001(13)
C1 0.0160(12) 0.0172(15) 0.0241(14) 0.0009(12) -0.0004(10) -0.0016(11)
C2 0.0207(13) 0.0197(16) 0.0221(14) -0.0005(12) -0.0045(11) 0.0041(12)
C3 0.0307(17) 0.0259(18) 0.0288(16) 0.0022(14) 0.0085(13) -0.0035(14)
C4 0.0254(15) 0.0172(16) 0.0268(15) -0.0040(12) -0.0021(12) 0.0033(12)
C5 0.0185(14) 0.0249(17) 0.0277(16) 0.0000(13) -0.0037(11) -0.0005(12)
C6 0.0183(13) 0.0162(15) 0.0223(14) 0.0000(11) 0.0013(11) 0.0034(11)
C7 0.0180(14) 0.0243(16) 0.0200(14) 0.0022(12) 0.0007(11) -0.0004(12)
C8 0.0194(15) 0.044(2) 0.0341(18) 0.0024(16) 0.0087(13) -0.0037(15)
C9 0.0228(15) 0.037(2) 0.0354(18) 0.0094(16) -0.0037(13) 0.0022(15)
C10 0.0302(17) 0.038(2) 0.0349(18) -0.0130(16) 0.0040(14) -0.0126(16)
C11 0.035(2) 0.052(3) 0.0317(19) 0.0101(18) -0.0017(15) -0.0106(19)
C12 0.0248(16) 0.037(2) 0.0275(17) -0.0022(15) -0.0024(12) -0.0005(15)
S3 0.0292(4) 0.0218(4) 0.0250(4) 0.0008(3) 0.0061(3) 0.0004(3)
S4 0.0322(4) 0.0216(4) 0.0280(4) 0.0019(3) 0.0074(3) -0.0001(3)
F7 0.0407(13) 0.0480(16) 0.0544(15) -0.0081(13) 0.0025(11) 0.0167(12)
F8 0.0526(15) 0.0624(19) 0.0363(13) 0.0070(12) -0.0070(11) 0.0091(14)
F9 0.0336(12) 0.0529(18) 0.0686(18) 0.0027(14) 0.0015(12) -0.0098(12)
F10 0.0392(12) 0.0425(14) 0.0439(13) -0.0037(11) -0.0027(10) 0.0032(11)
F11 0.0428(13) 0.065(2) 0.0451(14) -0.0100(13) 0.0089(11) 0.0160(13)
F12 0.0597(17) 0.0353(15) 0.0619(17) 0.0143(13) -0.0021(13) 0.0097(13)
O9 0.0444(15) 0.0252(14) 0.0293(12) -0.0040(10) 0.0105(11) 0.0021(11)
O10 0.0390(14) 0.0285(14) 0.0302(13) 0.0026(11) 0.0078(10) -0.0025(11)
O11 0.0430(15) 0.0234(13) 0.0378(14) -0.0030(11) 0.0061(11) -0.0088(12)
O12 0.0447(15) 0.0343(16) 0.0289(13) 0.0034(11) 0.0141(11) 0.0004(12)
N4 0.0316(14) 0.0250(16) 0.0259(14) 0.0013(12) 0.0051(11) 0.0017(12)
C13 0.0334(19) 0.043(2) 0.0350(19) -0.0006(17) 0.0005(15) 0.0040(17)
C14 0.040(2) 0.030(2) 0.0368(19) -0.0003(16) 0.0031(15) 0.0051(17)

loop_
_atom_type_symbol
_atom_type_description
_atom_type_scat_dispersion_real
_atom_type_scat_dispersion_imag
_atom_type_scat_source
Cu Cu -1.9646 0.5888 'International Tables Vol C Tables 4.2.6.8 and 6.1.1.4'
S S 0.3331 0.5567 'International Tables Vol C Tables 4.2.6.8 and 6.1.1.4'
F F 0.0727 0.0534 'International Tables Vol C Tables 4.2.6.8 and 6.1.1.4'
O O 0.0492 0.0322 'International Tables Vol C Tables 4.2.6.8 and 6.1.1.4'
N N 0.0311 0.0180 'International Tables Vol C Tables 4.2.6.8 and 6.1.1.4'
C C 0.0181 0.0091 'International Tables Vol C Tables 4.2.6.8 and 6.1.1.4'
H H 0.0000 0.0000 'International Tables Vol C Tables 4.2.6.8 and 6.1.1.4'

loop_
_geom_angle_atom_site_label_1
_geom_angle_atom_site_label_2
_geom_angle_atom_site_label_3
_geom_angle
_geom_angle_site_symmetry_1
_geom_angle_site_symmetry_3
O1 Cu1 Cu1 84.16(7) . 3_666
O1 Cu1 O2 168.69(9) . 3_666
O1 Cu1 O4 89.23(12) . 3_666
O1 Cu1 O5 94.42(10) . .
O2 Cu1 Cu1 84.53(7) 3_666 3_666
O2 Cu1 O5 96.89(10) 3_666 .
O3 Cu1 Cu1 85.40(7) . 3_666
O3 Cu1 O1 90.63(12) . .
O3 Cu1 O2 88.56(11) . 3_666
O3 Cu1 O4 168.75(10) . 3_666
O3 Cu1 O5 95.55(10) . .
O4 Cu1 Cu1 83.40(7) 3_666 3_666
O4 Cu1 O2 89.38(12) 3_666 3_666
O4 Cu1 O5 95.67(10) 3_666 .
O5 Cu1 Cu1 178.30(9) . 3_666
O5 S1 N3 108.95(15) . .
O5 S1 C11 102.83(18) . .
O6 S1 O5 118.01(17) . .
O6 S1 N3 115.70(17) . .
O6 S1 C11 104.5(2) . .
N3 S1 C11 105.1(2) . .
O7 S2 O8 117.99(18) . .
O7 S2 N3 110.50(17) . .
O7 S2 C12 104.76(18) . .
O8 S2 N3 116.39(16) . .
O8 S2 C12 105.52(18) . .
N3 S2 C12 98.91(18) . .
C1 O1 Cu1 122.6(2) . .
C1 O2 Cu1 121.7(2) . 3_666
C6 O3 Cu1 121.6(2) . .
C6 O4 Cu1 122.9(2) . 3_666
S1 O5 Cu1 151.28(16) . .
C3 N1 C2 111.2(3) . .
C3 N1 C4 108.6(3) . .
C3 N1 C5 110.4(3) . .
C4 N1 C2 106.4(2) . .
C5 N1 C2 111.6(3) . .
C5 N1 C4 108.6(2) . .
C7 N2 C8 106.3(2) . .
C9 N2 C7 111.5(3) . .
C9 N2 C8 107.9(3) . .
C10 N2 C7 111.5(3) . .
C10 N2 C8 108.8(3) . .
C10 N2 C9 110.7(3) . .
S1 N3 S2 123.36(19) . .
O1 C1 C2 112.6(3) . .
O2 C1 O1 126.9(3) . .
O2 C1 C2 120.4(3) . .
N1 C2 C1 117.6(3) . .
O3 C6 O4 126.6(3) . .
O3 C6 C7 113.4(3) . .
O4 C6 C7 120.0(3) . .
C6 C7 N2 116.9(3) . .
F1 C11 S1 110.5(4) . .
F1 C11 F2 107.5(4) . .
F2 C11 S1 110.0(3) . .
F3 C11 S1 111.4(3) . .
F3 C11 F1 110.1(3) . .
F3 C11 F2 107.3(4) . .
F4 C12 S2 111.7(3) . .
F4 C12 F5 108.6(3) . .
F4 C12 F6 108.7(3) . .
F5 C12 S2 110.7(3) . .
F5 C12 F6 108.4(3) . .
F6 C12 S2 108.8(3) . .
O9 S3 N4 117.17(17) . .
O9 S3 C13 105.04(19) . .
O10 S3 O9 118.32(16) . .
O10 S3 N4 107.70(17) . .
O10 S3 C13 103.9(2) . .
N4 S3 C13 102.55(18) . .
O11 S4 N4 116.40(17) . .
O11 S4 C14 104.79(19) . .
O12 S4 O11 119.10(18) . .
O12 S4 N4 107.60(17) . .
O12 S4 C14 104.76(19) . .
N4 S4 C14 102.06(19) . .
S3 N4 S4 124.7(2) . .
F7 C13 S3 110.4(3) . .
F7 C13 F8 107.9(4) . .
F8 C13 S3 109.3(3) . .
F9 C13 S3 111.4(3) . .
F9 C13 F7 109.2(3) . .
F9 C13 F8 108.7(4) . .
F10 C14 S4 110.5(3) . .
F11 C14 S4 111.4(3) . .
F11 C14 F10 108.2(4) . .
F11 C14 F12 109.8(4) . .
F12 C14 S4 109.0(3) . .
F12 C14 F10 107.8(3) . .

loop_
_geom_bond_atom_site_label_1
_geom_bond_atom_site_label_2
_geom_bond_distance
_geom_bond_site_symmetry_2
Cu1 Cu1 2.6282(8) 3_666
Cu1 O1 1.954(3) .
Cu1 O2 1.965(3) 3_666
Cu1 O3 1.945(2) .
Cu1 O4 1.961(2) 3_666
Cu1 O5 2.158(2) .
S1 O5 1.428(2) .
S1 O6 1.425(3) .
S1 N3 1.566(3) .
S1 C11 1.831(4) .
S2 O7 1.433(3) .
S2 O8 1.436(3) .
S2 N3 1.585(3) .
S2 C12 1.836(4) .
F1 C11 1.321(5) .
F2 C11 1.345(6) .
F3 C11 1.320(5) .
F4 C12 1.322(5) .
F5 C12 1.334(4) .
F6 C12 1.335(4) .
O1 C1 1.255(4) .
O2 Cu1 1.965(3) 3_666
O2 C1 1.251(4) .
O3 C6 1.253(4) .
O4 Cu1 1.961(2) 3_666
O4 C6 1.262(4) .
N1 C2 1.506(4) .
N1 C3 1.499(4) .
N1 C4 1.505(4) .
N1 C5 1.504(4) .
N2 C7 1.505(4) .
N2 C8 1.508(4) .
N2 C9 1.498(5) .
N2 C10 1.495(5) .
C1 C2 1.513(5) .
C6 C7 1.504(4) .
S3 O9 1.435(3) .
S3 O10 1.433(3) .
S3 N4 1.574(3) .
S3 C13 1.832(4) .
S4 O11 1.438(3) .
S4 O12 1.431(3) .
S4 N4 1.587(3) .
S4 C14 1.830(4) .
F7 C13 1.334(5) .
F8 C13 1.336(5) .
F9 C13 1.320(6) .
F10 C14 1.342(5) .
F11 C14 1.310(5) .
F12 C14 1.334(5) .

loop_
_geom_torsion_atom_site_label_1
_geom_torsion_atom_site_label_2
_geom_torsion_atom_site_label_3
_geom_torsion_atom_site_label_4
_geom_torsion
_geom_torsion_site_symmetry_1
Cu1 O1 C1 O2 -1.9(5) .
Cu1 O1 C1 C2 177.9(2) .
Cu1 O2 C1 O1 1.7(5) 3_666
Cu1 O2 C1 C2 -178.1(2) 3_666
Cu1 O3 C6 O4 -1.6(5) .
Cu1 O3 C6 C7 178.3(2) .
Cu1 O4 C6 O3 3.1(5) 3_666
Cu1 O4 C6 C7 -176.8(2) 3_666
O1 C1 C2 N1 178.3(3) .
O2 C1 C2 N1 -1.8(4) .
O3 C6 C7 N2 -174.4(3) .
O4 C6 C7 N2 5.5(5) .
O5 S1 N3 S2 163.8(2) .
O5 S1 C11 F1 -60.7(3) .
O5 S1 C11 F2 57.8(3) .
O5 S1 C11 F3 176.6(3) .
O6 S1 O5 Cu1 138.2(4) .
O6 S1 N3 S2 28.1(3) .
O6 S1 C11 F1 63.1(3) .
O6 S1 C11 F2 -178.4(3) .
O6 S1 C11 F3 -59.6(4) .
O7 S2 N3 S1 -118.7(3) .
O7 S2 C12 F4 -173.6(2) .
O7 S2 C12 F5 -52.5(3) .
O7 S2 C12 F6 66.4(3) .
O8 S2 N3 S1 19.5(4) .
O8 S2 C12 F4 61.2(3) .
O8 S2 C12 F5 -177.7(2) .
O8 S2 C12 F6 -58.8(3) .
N3 S1 O5 Cu1 3.6(5) .
N3 S1 C11 F1 -174.7(3) .
N3 S1 C11 F2 -56.2(3) .
N3 S1 C11 F3 62.6(4) .
N3 S2 C12 F4 -59.5(3) .
N3 S2 C12 F5 61.6(3) .
N3 S2 C12 F6 -179.5(3) .
C3 N1 C2 C1 -64.7(4) .
C4 N1 C2 C1 177.3(3) .
C5 N1 C2 C1 59.0(4) .
C8 N2 C7 C6 177.9(3) .
C9 N2 C7 C6 -64.8(4) .
C10 N2 C7 C6 59.5(4) .
C11 S1 O5 Cu1 -107.5(4) .
C11 S1 N3 S2 -86.6(3) .
C12 S2 N3 S1 131.8(3) .
O9 S3 N4 S4 -23.2(3) .
O9 S3 C13 F7 -179.1(3) .
O9 S3 C13 F8 -60.7(4) .
O9 S3 C13 F9 59.4(3) .
O10 S3 N4 S4 -159.5(2) .
O10 S3 C13 F7 -54.2(3) .
O10 S3 C13 F8 64.2(3) .
O10 S3 C13 F9 -175.7(3) .
O11 S4 N4 S3 -16.8(3) .
O11 S4 C14 F10 175.8(3) .
O11 S4 C14 F11 55.5(4) .
O11 S4 C14 F12 -65.8(3) .
O12 S4 N4 S3 -153.5(2) .
O12 S4 C14 F10 -58.0(3) .
O12 S4 C14 F11 -178.4(3) .
O12 S4 C14 F12 60.3(3) .
N4 S3 C13 F7 57.9(3) .
N4 S3 C13 F8 176.3(3) .
N4 S3 C13 F9 -63.6(3) .
N4 S4 C14 F10 54.1(3) .
N4 S4 C14 F11 -66.3(3) .
N4 S4 C14 F12 172.4(3) .
C13 S3 N4 S4 91.2(3) .
C14 S4 N4 S3 96.6(3) .
